data_1518165
loop_
_publ_author_name
'Lane, Andrew'
'Barnes, Charles'
'Vollmer, Matthew'
'Walensky, Justin'

_publ_section_title
;
 Reactivity of Mononuclear and Dinuclear Gold(I) Amidinate Complexes with
 CS2 and CsBr3
;
_journal_issue 4
_journal_name_full Inorganics
_journal_page_first 540
_journal_paper_doi 10.3390/inorganics2040540
_journal_volume 2
_journal_year 2014
_chemical_formula_moiety 'C36 H48 Au N2  P S2, 0.5(C4 H8 O)'
_chemical_formula_sum 'C38 H38 Au N2 O0.5 P S2'
_chemical_formula_weight 822.76
_space_group_crystal_system monoclinic
_space_group_IT_number 15
_space_group_name_Hall '-C 2yc'
_space_group_name_H-M_alt 'C 1 2/c 1'
_symmetry_cell_setting monoclinic
_symmetry_Int_Tables_number 15
_symmetry_space_group_name_Hall '-C 2yc'
_symmetry_space_group_name_H-M 'C 1 2/c 1'
_atom_sites_solution_hydrogens geom
_audit_creation_method SHELXL-2013
_cell_angle_alpha 90
_cell_angle_beta 129.4690(10)
_cell_angle_gamma 90
_cell_formula_units_Z 8
_cell_length_a 38.566(2)
_cell_length_b 8.7877(5)
_cell_length_c 27.0810(17)
_cell_measurement_reflns_used 9933
_cell_measurement_temperature 100(2)
_cell_measurement_theta_max 26.3
_cell_measurement_theta_min 2.4
_cell_volume 7085.1(7)
_computing_cell_refinement 'APEX2 (Bruker AXS, 2008)'
_computing_data_collection 'APEX2 (Bruker AXS, 2008)'
_computing_data_reduction 'APEX2 (Bruker AXS, 2008)'
_computing_molecular_graphics 'X-SEED, Barbour, 2001'
_computing_publication_material 'CIFTAB (Sheldrick, 2013)'
_computing_structure_refinement 'SHELXL-2013 (Sheldrick, 2013)'
_computing_structure_solution 'SHELXS-2013 (Sheldrick, 2013)'
_diffrn_ambient_temperature 100(2)
_diffrn_measured_fraction_theta_full 1.000
_diffrn_measured_fraction_theta_max 0.999
_diffrn_measurement_device_type 'Bruker APEXII CCD area detector'
_diffrn_measurement_method 'omega scans'
_diffrn_radiation_type MoK\a
_diffrn_radiation_wavelength 0.71073
_diffrn_reflns_av_R_equivalents 0.0398
_diffrn_reflns_av_unetI/netI 0.0301
_diffrn_reflns_Laue_measured_fraction_full 1.000
_diffrn_reflns_Laue_measured_fraction_max 0.999
_diffrn_reflns_limit_h_max 48
_diffrn_reflns_limit_h_min -48
_diffrn_reflns_limit_k_max 10
_diffrn_reflns_limit_k_min -10
_diffrn_reflns_limit_l_max 33
_diffrn_reflns_limit_l_min -33
_diffrn_reflns_number 37432
_diffrn_reflns_point_group_measured_fraction_full 1.000
_diffrn_reflns_point_group_measured_fraction_max 0.999
_diffrn_reflns_theta_full 25.242
_diffrn_reflns_theta_max 26.392
_diffrn_reflns_theta_min 1.948
_diffrn_standards_decay_% 0.0
_exptl_absorpt_coefficient_mu 4.346
_exptl_absorpt_correction_T_max 0.67
_exptl_absorpt_correction_T_min 0.47
_exptl_absorpt_correction_type multi-scan
_exptl_absorpt_process_details
;
 Data were corrected for decay and absorption using the program SADABS
 (Sheldrick, G. M. (2003). SADABS. Version 2.10. University of
 G\"ottingen, Germany).
;
_exptl_crystal_colour Yellow
_exptl_crystal_density_diffrn 1.543
_exptl_crystal_description Plate
_exptl_crystal_F_000 3280
_exptl_crystal_size_max 0.750
_exptl_crystal_size_mid 0.250
_exptl_crystal_size_min 0.100
_refine_diff_density_max 0.925
_refine_diff_density_min -0.544
_refine_diff_density_rms 0.091
_refine_ls_extinction_method none
_refine_ls_goodness_of_fit_ref 1.025
_refine_ls_hydrogen_treatment constr
_refine_ls_matrix_type full
_refine_ls_number_parameters 406
_refine_ls_number_reflns 7242
_refine_ls_number_restraints 0
_refine_ls_restrained_S_all 1.025
_refine_ls_R_factor_all 0.0345
_refine_ls_R_factor_gt 0.0231
_refine_ls_shift/su_max 0.001
_refine_ls_shift/su_mean 0.000
_refine_ls_structure_factor_coef Fsqd
_refine_ls_weighting_details 'w=1/[\s^2^(Fo^2^)+(0.0248P)^2^+7.1953P] where P=(Fo^2^+2Fc^2^)/3'
_refine_ls_weighting_scheme calc
_refine_ls_wR_factor_gt 0.0497
_refine_ls_wR_factor_ref 0.0535
_reflns_Friedel_coverage 0.000
_reflns_number_gt 6000
_reflns_number_total 7242
_reflns_threshold_expression 'I > 2\s(I)'
_cod_data_source_file s1.cif
_cod_data_source_block Au[PPh3][S2]
_cod_original_cell_volume 7085.0(7)
_cod_original_sg_symbol_H-M 'C 2/c'
_cod_original_formula_sum 'C38 H38 Au N2 O0.50 P S2'
_cod_database_code 1518165
_shelx_space_group_comment
;
The symmetry employed for this shelxl refinement is uniquely defined
by the following loop, which should always be used as a source of
symmetry information in preference to the above space-group names.
They are only intended as comments.
;
_shelx_estimated_absorpt_t_min 0.139
_shelx_estimated_absorpt_t_max 0.670
_shelxl_version_number 2013-4

loop_
_space_group_symop_operation_xyz
'x, y, z'
'-x, y, -z+1/2'
'x+1/2, y+1/2, z'
'-x+1/2, y+1/2, -z+1/2'
'-x, -y, -z'
'x, -y, z-1/2'
'-x+1/2, -y+1/2, -z'
'x+1/2, -y+1/2, z-1/2'

loop_
_atom_site_label
_atom_site_type_symbol
_atom_site_fract_x
_atom_site_fract_y
_atom_site_fract_z
_atom_site_U_iso_or_equiv
_atom_site_adp_type
_atom_site_occupancy
_atom_site_site_symmetry_order
_atom_site_calc_flag
_atom_site_refinement_flags_posn
_atom_site_refinement_flags_adp
_atom_site_refinement_flags_occupancy
Au1 Au 0.68217(2) 0.38937(2) 0.49846(2) 0.02282(4) Uani 1 1 d . . .
S1 S 0.59762(3) 0.27622(10) 0.47586(4) 0.0315(2) Uani 1 1 d . . .
S3 S 0.69090(3) 0.35296(10) 0.59103(4) 0.02823(19) Uani 1 1 d . . .
P4 P 0.67872(3) 0.44383(9) 0.41440(4) 0.01993(16) Uani 1 1 d . . .
N2 N 0.62530(8) 0.3088(3) 0.59483(11) 0.0210(5) Uani 1 1 d . . .
N3 N 0.57404(8) 0.2752(3) 0.61156(12) 0.0267(6) Uani 1 1 d . . .
C1 C 0.63532(10) 0.3108(3) 0.55408(14) 0.0217(6) Uani 1 1 d . . .
C2 C 0.58245(10) 0.2752(3) 0.57358(15) 0.0234(7) Uani 1 1 d . . .
H2 H 0.5592 0.2520 0.5297 0.028 Uiso 1 1 calc R U .
C3 C 0.65986(10) 0.3442(4) 0.66223(14) 0.0223(7) Uani 1 1 d . . .
C4 C 0.68529(10) 0.2250(4) 0.70422(15) 0.0270(7) Uani 1 1 d . . .
C5 C 0.71900(11) 0.2611(4) 0.76856(16) 0.0345(8) Uani 1 1 d . . .
H5 H 0.7370 0.1824 0.7985 0.041 Uiso 1 1 calc R U .
C6 C 0.72643(12) 0.4097(4) 0.78889(17) 0.0406(9) Uani 1 1 d . . .
H6 H 0.7495 0.4328 0.8328 0.049 Uiso 1 1 calc R U .
C7 C 0.70072(12) 0.5254(4) 0.74619(16) 0.0371(9) Uani 1 1 d . . .
H7 H 0.7064 0.6275 0.7611 0.045 Uiso 1 1 calc R U .
C8 C 0.66654(11) 0.4954(4) 0.68164(15) 0.0279(7) Uani 1 1 d . . .
C9 C 0.63889(12) 0.6226(4) 0.63446(17) 0.0385(9) Uani 1 1 d . . .
H9A H 0.6472 0.6363 0.6073 0.058 Uiso 1 1 calc R U .
H9B H 0.6446 0.7172 0.6578 0.058 Uiso 1 1 calc R U .
H9C H 0.6069 0.5969 0.6077 0.058 Uiso 1 1 calc R U .
C10 C 0.67668(12) 0.0642(4) 0.68060(17) 0.0344(8) Uani 1 1 d . . .
H10A H 0.6478 0.0300 0.6678 0.052 Uiso 1 1 calc R U .
H10B H 0.7007 -0.0016 0.7148 0.052 Uiso 1 1 calc R U .
H10C H 0.6759 0.0590 0.6438 0.052 Uiso 1 1 calc R U .
C11 C 0.52917(10) 0.2411(4) 0.58643(14) 0.0274(7) Uani 1 1 d . . .
C12 C 0.50137(11) 0.3616(4) 0.57444(15) 0.0310(8) Uani 1 1 d . . .
C13 C 0.45843(11) 0.3278(5) 0.55346(16) 0.0393(9) Uani 1 1 d . . .
H13 H 0.4385 0.4084 0.5437 0.047 Uiso 1 1 calc R U .
C14 C 0.44463(12) 0.1794(5) 0.54673(17) 0.0441(10) Uani 1 1 d . . .
H14 H 0.4153 0.1580 0.5321 0.053 Uiso 1 1 calc R U .
C15 C 0.47330(12) 0.0624(5) 0.56115(17) 0.0397(9) Uani 1 1 d . . .
H15 H 0.4636 -0.0395 0.5571 0.048 Uiso 1 1 calc R U .
C16 C 0.51635(12) 0.0892(4) 0.58166(16) 0.0331(8) Uani 1 1 d . . .
C17 C 0.51708(12) 0.5243(4) 0.58437(17) 0.0380(9) Uani 1 1 d . . .
H17A H 0.5222 0.5492 0.5542 0.057 Uiso 1 1 calc R U .
H17B H 0.5451 0.5371 0.6282 0.057 Uiso 1 1 calc R U .
H17C H 0.4941 0.5924 0.5772 0.057 Uiso 1 1 calc R U .
C18 C 0.54809(13) -0.0397(4) 0.59934(19) 0.0422(9) Uani 1 1 d . . .
H18A H 0.5548 -0.0412 0.5700 0.063 Uiso 1 1 calc R U .
H18B H 0.5341 -0.1363 0.5963 0.063 Uiso 1 1 calc R U .
H18C H 0.5760 -0.0254 0.6432 0.063 Uiso 1 1 calc R U .
C19 C 0.72751(10) 0.5469(3) 0.43622(13) 0.0201(6) Uani 1 1 d . . .
C20 C 0.76938(11) 0.4790(4) 0.47622(16) 0.0324(8) Uani 1 1 d . . .
H20 H 0.7723 0.3798 0.4924 0.039 Uiso 1 1 calc R U .
C21 C 0.80686(11) 0.5535(4) 0.49284(17) 0.0389(9) Uani 1 1 d . . .
H21 H 0.8353 0.5049 0.5198 0.047 Uiso 1 1 calc R U .
C22 C 0.80323(11) 0.6989(4) 0.47045(17) 0.0337(8) Uani 1 1 d . . .
H22 H 0.8290 0.7496 0.4812 0.040 Uiso 1 1 calc R U .
C23 C 0.76189(11) 0.7695(4) 0.43244(14) 0.0285(7) Uani 1 1 d . . .
H23 H 0.7595 0.8708 0.4182 0.034 Uiso 1 1 calc R U .
C24 C 0.72392(10) 0.6948(3) 0.41474(14) 0.0240(7) Uani 1 1 d . . .
H24 H 0.6955 0.7440 0.3881 0.029 Uiso 1 1 calc R U .
C25 C 0.62995(10) 0.5559(3) 0.35320(14) 0.0226(7) Uani 1 1 d . . .
C26 C 0.62010(11) 0.5791(3) 0.29453(15) 0.0290(7) Uani 1 1 d . . .
H26 H 0.6387 0.5351 0.2866 0.035 Uiso 1 1 calc R U .
C27 C 0.58325(11) 0.6664(4) 0.24770(16) 0.0353(8) Uani 1 1 d . . .
H27 H 0.5766 0.6833 0.2078 0.042 Uiso 1 1 calc R U .
C28 C 0.55628(11) 0.7286(4) 0.25950(18) 0.0423(10) Uani 1 1 d . . .
H28 H 0.5309 0.7879 0.2275 0.051 Uiso 1 1 calc R U .
C29 C 0.56576(11) 0.7054(4) 0.31721(19) 0.0399(9) Uani 1 1 d . . .
H29 H 0.5470 0.7491 0.3249 0.048 Uiso 1 1 calc R U .
C30 C 0.60262(11) 0.6184(4) 0.36434(16) 0.0311(7) Uani 1 1 d . . .
H30 H 0.6090 0.6019 0.4041 0.037 Uiso 1 1 calc R U .
C31 C 0.67313(10) 0.2734(3) 0.37176(14) 0.0214(6) Uani 1 1 d . . .
C32 C 0.69940(10) 0.2410(4) 0.35486(14) 0.0253(7) Uani 1 1 d . . .
H32 H 0.7230 0.3081 0.3670 0.030 Uiso 1 1 calc R U .
C33 C 0.69131(11) 0.1100(4) 0.32000(15) 0.0302(7) Uani 1 1 d . . .
H33 H 0.7095 0.0879 0.3086 0.036 Uiso 1 1 calc R U .
C34 C 0.65738(12) 0.0130(4) 0.30212(16) 0.0339(8) Uani 1 1 d . . .
H34 H 0.6516 -0.0751 0.2776 0.041 Uiso 1 1 calc R U .
C35 C 0.63155(14) 0.0434(4) 0.3198(2) 0.0462(10) Uani 1 1 d . . .
H35 H 0.6081 -0.0244 0.3078 0.055 Uiso 1 1 calc R U .
C36 C 0.63969(12) 0.1726(4) 0.35499(18) 0.0384(9) Uani 1 1 d . . .
H36 H 0.6222 0.1921 0.3677 0.046 Uiso 1 1 calc R U .
O1S O 0.5000 1.0615(5) 0.2500 0.0969(19) Uani 1 2 d S T P
C1S C 0.49550(16) 1.1511(5) 0.2044(2) 0.0624(13) Uani 1 1 d . . .
H1S1 H 0.4651 1.1388 0.1627 0.075 Uiso 1 1 calc R U .
H1S2 H 0.5177 1.1203 0.1993 0.075 Uiso 1 1 calc R U .
C2S C 0.5029(2) 1.3107(5) 0.2252(3) 0.0764(15) Uani 1 1 d . . .
H2S1 H 0.4806 1.3783 0.1891 0.092 Uiso 1 1 calc R U .
H2S2 H 0.5334 1.3446 0.2436 0.092 Uiso 1 1 calc R U .

loop_
_atom_site_aniso_label
_atom_site_aniso_U_11
_atom_site_aniso_U_22
_atom_site_aniso_U_33
_atom_site_aniso_U_23
_atom_site_aniso_U_13
_atom_site_aniso_U_12
Au1 0.02724(7) 0.02705(7) 0.01930(7) 0.00132(5) 0.01720(6) -0.00036(6)
S1 0.0293(4) 0.0448(5) 0.0223(4) -0.0068(4) 0.0173(4) -0.0102(4)
S3 0.0244(4) 0.0447(5) 0.0193(4) -0.0001(3) 0.0156(3) -0.0046(4)
P4 0.0225(4) 0.0221(4) 0.0172(4) 0.0017(3) 0.0135(3) 0.0006(3)
N2 0.0215(13) 0.0241(14) 0.0191(13) -0.0017(11) 0.0138(11) -0.0029(11)
N3 0.0274(14) 0.0332(15) 0.0237(14) -0.0017(11) 0.0183(13) -0.0048(12)
C1 0.0241(16) 0.0207(16) 0.0230(16) 0.0019(13) 0.0162(14) -0.0009(13)
C2 0.0249(16) 0.0219(16) 0.0206(16) -0.0019(12) 0.0131(14) -0.0031(13)
C3 0.0233(16) 0.0295(17) 0.0226(16) -0.0017(13) 0.0185(14) -0.0045(13)
C4 0.0286(17) 0.0358(19) 0.0265(17) 0.0034(14) 0.0222(15) 0.0000(14)
C5 0.0287(18) 0.053(2) 0.0248(18) 0.0054(16) 0.0183(16) -0.0052(17)
C6 0.035(2) 0.065(3) 0.0224(18) -0.0068(18) 0.0188(17) -0.0211(19)
C7 0.045(2) 0.046(2) 0.033(2) -0.0135(17) 0.0304(18) -0.0188(18)
C8 0.0322(18) 0.0316(18) 0.0282(17) -0.0059(14) 0.0230(16) -0.0072(14)
C9 0.045(2) 0.0284(19) 0.043(2) -0.0054(16) 0.0288(19) -0.0049(16)
C10 0.039(2) 0.0326(19) 0.035(2) 0.0082(15) 0.0249(18) 0.0085(16)
C11 0.0248(17) 0.041(2) 0.0186(16) -0.0058(14) 0.0148(14) -0.0103(15)
C12 0.0279(17) 0.044(2) 0.0225(17) 0.0003(14) 0.0167(15) -0.0024(15)
C13 0.0265(18) 0.057(2) 0.031(2) 0.0032(18) 0.0170(17) -0.0004(17)
C14 0.031(2) 0.067(3) 0.039(2) -0.006(2) 0.0242(18) -0.014(2)
C15 0.040(2) 0.051(2) 0.034(2) -0.0153(17) 0.0264(18) -0.0247(18)
C16 0.0344(19) 0.043(2) 0.0268(18) -0.0095(15) 0.0216(16) -0.0119(16)
C17 0.034(2) 0.040(2) 0.041(2) 0.0054(17) 0.0247(18) 0.0036(16)
C18 0.049(2) 0.034(2) 0.051(2) -0.0082(18) 0.036(2) -0.0119(18)
C19 0.0237(16) 0.0220(15) 0.0163(15) -0.0014(12) 0.0135(13) 0.0005(13)
C20 0.0264(18) 0.0263(19) 0.0346(19) 0.0039(15) 0.0147(16) 0.0022(14)
C21 0.0224(18) 0.0327(19) 0.047(2) -0.0024(17) 0.0151(18) 0.0006(15)
C22 0.0329(19) 0.034(2) 0.038(2) -0.0149(16) 0.0241(17) -0.0138(16)
C23 0.0361(19) 0.0236(17) 0.0223(17) -0.0001(13) 0.0169(16) -0.0043(14)
C24 0.0256(16) 0.0269(18) 0.0184(15) -0.0009(13) 0.0134(14) 0.0009(13)
C25 0.0225(16) 0.0205(15) 0.0208(16) -0.0008(13) 0.0118(14) -0.0025(13)
C26 0.0308(18) 0.0248(18) 0.0240(17) -0.0017(13) 0.0140(15) -0.0013(14)
C27 0.0337(19) 0.0303(18) 0.0221(17) 0.0022(15) 0.0085(16) -0.0074(16)
C28 0.0200(17) 0.032(2) 0.042(2) 0.0100(17) 0.0039(17) -0.0028(15)
C29 0.0238(18) 0.037(2) 0.056(3) 0.0013(18) 0.0241(19) 0.0020(15)
C30 0.0270(17) 0.0345(19) 0.0316(18) 0.0014(15) 0.0186(16) -0.0002(15)
C31 0.0250(16) 0.0203(15) 0.0181(15) 0.0030(12) 0.0134(14) 0.0023(13)
C32 0.0248(17) 0.0284(17) 0.0222(16) -0.0028(13) 0.0148(14) -0.0027(13)
C33 0.0332(18) 0.0330(18) 0.0259(17) -0.0011(15) 0.0195(15) 0.0036(15)
C34 0.043(2) 0.0236(18) 0.0290(18) -0.0016(14) 0.0201(17) 0.0013(15)
C35 0.056(3) 0.033(2) 0.062(3) -0.0132(19) 0.043(2) -0.0187(19)
C36 0.053(2) 0.0314(19) 0.054(2) -0.0121(18) 0.044(2) -0.0128(18)
O1S 0.198(6) 0.035(3) 0.098(4) 0.000 0.113(5) 0.000
C1S 0.074(3) 0.064(3) 0.053(3) 0.003(2) 0.042(3) 0.010(2)
C2S 0.104(4) 0.049(3) 0.089(4) 0.015(3) 0.068(4) 0.005(3)

loop_
_atom_type_symbol
_atom_type_description
_atom_type_scat_dispersion_real
_atom_type_scat_dispersion_imag
_atom_type_scat_source
C C 0.0033 0.0016 'International Tables Vol C Tables 4.2.6.8 and 6.1.1.4'
H H 0.0000 0.0000 'International Tables Vol C Tables 4.2.6.8 and 6.1.1.4'
Au Au -2.0133 8.8022 'International Tables Vol C Tables 4.2.6.8 and 6.1.1.4'
N N 0.0061 0.0033 'International Tables Vol C Tables 4.2.6.8 and 6.1.1.4'
O O 0.0106 0.0060 'International Tables Vol C Tables 4.2.6.8 and 6.1.1.4'
P P 0.1023 0.0942 'International Tables Vol C Tables 4.2.6.8 and 6.1.1.4'
S S 0.1246 0.1234 'International Tables Vol C Tables 4.2.6.8 and 6.1.1.4'

loop_
_geom_angle_atom_site_label_1
_geom_angle_atom_site_label_2
_geom_angle_atom_site_label_3
_geom_angle
_geom_angle_site_symmetry_1
_geom_angle_site_symmetry_3
P4 Au1 S3 174.22(3) . .
C1 S3 Au1 97.37(10) . .
C25 P4 C19 106.53(14) . .
C25 P4 C31 103.38(14) . .
C19 P4 C31 107.32(14) . .
C25 P4 Au1 113.62(10) . .
C19 P4 Au1 113.27(10) . .
C31 P4 Au1 112.02(10) . .
C1 N2 C2 122.2(2) . .
C1 N2 C3 120.1(2) . .
C2 N2 C3 117.7(2) . .
C2 N3 C11 118.2(3) . .
N2 C1 S1 123.5(2) . .
N2 C1 S3 114.4(2) . .
S1 C1 S3 122.15(17) . .
N3 C2 N2 121.1(3) . .
N3 C2 H2 119.5 . .
N2 C2 H2 119.5 . .
C4 C3 C8 123.0(3) . .
C4 C3 N2 118.2(3) . .
C8 C3 N2 118.8(3) . .
C3 C4 C5 117.6(3) . .
C3 C4 C10 120.8(3) . .
C5 C4 C10 121.6(3) . .
C6 C5 C4 120.5(3) . .
C6 C5 H5 119.8 . .
C4 C5 H5 119.8 . .
C5 C6 C7 120.6(3) . .
C5 C6 H6 119.7 . .
C7 C6 H6 119.7 . .
C6 C7 C8 121.1(3) . .
C6 C7 H7 119.4 . .
C8 C7 H7 119.4 . .
C7 C8 C3 117.1(3) . .
C7 C8 C9 121.2(3) . .
C3 C8 C9 121.7(3) . .
C8 C9 H9A 109.5 . .
C8 C9 H9B 109.5 . .
H9A C9 H9B 109.5 . .
C8 C9 H9C 109.5 . .
H9A C9 H9C 109.5 . .
H9B C9 H9C 109.5 . .
C4 C10 H10A 109.5 . .
C4 C10 H10B 109.5 . .
H10A C10 H10B 109.5 . .
C4 C10 H10C 109.5 . .
H10A C10 H10C 109.5 . .
H10B C10 H10C 109.5 . .
C12 C11 C16 122.0(3) . .
C12 C11 N3 118.1(3) . .
C16 C11 N3 119.5(3) . .
C11 C12 C13 118.1(3) . .
C11 C12 C17 121.1(3) . .
C13 C12 C17 120.8(3) . .
C14 C13 C12 120.9(4) . .
C14 C13 H13 119.6 . .
C12 C13 H13 119.6 . .
C15 C14 C13 119.9(3) . .
C15 C14 H14 120.0 . .
C13 C14 H14 120.0 . .
C14 C15 C16 121.8(4) . .
C14 C15 H15 119.1 . .
C16 C15 H15 119.1 . .
C15 C16 C11 117.3(3) . .
C15 C16 C18 121.4(3) . .
C11 C16 C18 121.3(3) . .
C12 C17 H17A 109.5 . .
C12 C17 H17B 109.5 . .
H17A C17 H17B 109.5 . .
C12 C17 H17C 109.5 . .
H17A C17 H17C 109.5 . .
H17B C17 H17C 109.5 . .
C16 C18 H18A 109.5 . .
C16 C18 H18B 109.5 . .
H18A C18 H18B 109.5 . .
C16 C18 H18C 109.5 . .
H18A C18 H18C 109.5 . .
H18B C18 H18C 109.5 . .
C20 C19 C24 119.1(3) . .
C20 C19 P4 119.5(2) . .
C24 C19 P4 121.5(2) . .
C21 C20 C19 120.8(3) . .
C21 C20 H20 119.6 . .
C19 C20 H20 119.6 . .
C20 C21 C22 120.2(3) . .
C20 C21 H21 119.9 . .
C22 C21 H21 119.9 . .
C23 C22 C21 119.4(3) . .
C23 C22 H22 120.3 . .
C21 C22 H22 120.3 . .
C22 C23 C24 120.8(3) . .
C22 C23 H23 119.6 . .
C24 C23 H23 119.6 . .
C23 C24 C19 119.7(3) . .
C23 C24 H24 120.1 . .
C19 C24 H24 120.1 . .
C30 C25 C26 119.9(3) . .
C30 C25 P4 120.5(2) . .
C26 C25 P4 119.6(2) . .
C27 C26 C25 120.1(3) . .
C27 C26 H26 120.0 . .
C25 C26 H26 120.0 . .
C28 C27 C26 119.5(3) . .
C28 C27 H27 120.3 . .
C26 C27 H27 120.3 . .
C29 C28 C27 120.6(3) . .
C29 C28 H28 119.7 . .
C27 C28 H28 119.7 . .
C28 C29 C30 120.2(3) . .
C28 C29 H29 119.9 . .
C30 C29 H29 119.9 . .
C25 C30 C29 119.7(3) . .
C25 C30 H30 120.1 . .
C29 C30 H30 120.1 . .
C32 C31 C36 119.2(3) . .
C32 C31 P4 124.4(2) . .
C36 C31 P4 116.5(2) . .
C31 C32 C33 120.0(3) . .
C31 C32 H32 120.0 . .
C33 C32 H32 120.0 . .
C34 C33 C32 120.5(3) . .
C34 C33 H33 119.8 . .
C32 C33 H33 119.8 . .
C33 C34 C35 119.8(3) . .
C33 C34 H34 120.1 . .
C35 C34 H34 120.1 . .
C34 C35 C36 120.0(3) . .
C34 C35 H35 120.0 . .
C36 C35 H35 120.0 . .
C31 C36 C35 120.5(3) . .
C31 C36 H36 119.7 . .
C35 C36 H36 119.7 . .
C1S O1S C1S 110.4(5) . 2_655
O1S C1S C2S 108.5(4) . .
O1S C1S H1S1 110.0 . .
C2S C1S H1S1 110.0 . .
O1S C1S H1S2 110.0 . .
C2S C1S H1S2 110.0 . .
H1S1 C1S H1S2 108.4 . .
C1S C2S C2S 104.0(3) . 2_655
C1S C2S H2S1 110.9 . .
C2S C2S H2S1 110.9 2_655 .
C1S C2S H2S2 110.9 . .
C2S C2S H2S2 110.9 2_655 .
H2S1 C2S H2S2 109.0 . .

loop_
_geom_bond_atom_site_label_1
_geom_bond_atom_site_label_2
_geom_bond_distance
_geom_bond_site_symmetry_2
Au1 P4 2.2457(8) .
Au1 S3 2.3296(8) .
S1 C1 1.667(3) .
S3 C1 1.734(3) .
P4 C25 1.814(3) .
P4 C19 1.816(3) .
P4 C31 1.819(3) .
N2 C1 1.382(4) .
N2 C2 1.393(4) .
N2 C3 1.453(4) .
N3 C2 1.260(4) .
N3 C11 1.432(4) .
C2 H2 0.9500 .
C3 C4 1.391(4) .
C3 C8 1.391(4) .
C4 C5 1.395(4) .
C4 C10 1.499(5) .
C5 C6 1.375(5) .
C5 H5 0.9500 .
C6 C7 1.377(5) .
C6 H6 0.9500 .
C7 C8 1.390(5) .
C7 H7 0.9500 .
C8 C9 1.512(5) .
C9 H9A 0.9800 .
C9 H9B 0.9800 .
C9 H9C 0.9800 .
C10 H10A 0.9800 .
C10 H10B 0.9800 .
C10 H10C 0.9800 .
C11 C12 1.391(5) .
C11 C16 1.401(4) .
C12 C13 1.399(5) .
C12 C17 1.509(5) .
C13 C14 1.376(5) .
C13 H13 0.9500 .
C14 C15 1.372(6) .
C14 H14 0.9500 .
C15 C16 1.396(5) .
C15 H15 0.9500 .
C16 C18 1.505(5) .
C17 H17A 0.9800 .
C17 H17B 0.9800 .
C17 H17C 0.9800 .
C18 H18A 0.9800 .
C18 H18B 0.9800 .
C18 H18C 0.9800 .
C19 C20 1.383(4) .
C19 C24 1.394(4) .
C20 C21 1.376(5) .
C20 H20 0.9500 .
C21 C22 1.382(5) .
C21 H21 0.9500 .
C22 C23 1.379(5) .
C22 H22 0.9500 .
C23 C24 1.383(4) .
C23 H23 0.9500 .
C24 H24 0.9500 .
C25 C30 1.381(4) .
C25 C26 1.394(4) .
C26 C27 1.388(5) .
C26 H26 0.9500 .
C27 C28 1.380(5) .
C27 H27 0.9500 .
C28 C29 1.375(5) .
C28 H28 0.9500 .
C29 C30 1.389(5) .
C29 H29 0.9500 .
C30 H30 0.9500 .
C31 C32 1.381(4) .
C31 C36 1.382(4) .
C32 C33 1.393(4) .
C32 H32 0.9500 .
C33 C34 1.367(5) .
C33 H33 0.9500 .
C34 C35 1.378(5) .
C34 H34 0.9500 .
C35 C36 1.384(5) .
C35 H35 0.9500 .
C36 H36 0.9500 .
O1S C1S 1.380(5) .
O1S C1S 1.380(5) 2_655
C1S C2S 1.470(6) .
C1S H1S1 0.9900 .
C1S H1S2 0.9900 .
C2S C2S 1.491(9) 2_655
C2S H2S1 0.9900 .
C2S H2S2 0.9900 .

loop_
_geom_torsion_atom_site_label_1
_geom_torsion_atom_site_label_2
_geom_torsion_atom_site_label_3
_geom_torsion_atom_site_label_4
_geom_torsion
_geom_torsion_site_symmetry_1
_geom_torsion_site_symmetry_4
C2 N2 C1 S1 0.9(4) . .
C3 N2 C1 S1 -178.3(2) . .
C2 N2 C1 S3 -179.2(2) . .
C3 N2 C1 S3 1.6(4) . .
Au1 S3 C1 N2 -168.6(2) . .
Au1 S3 C1 S1 11.3(2) . .
C11 N3 C2 N2 179.4(3) . .
C1 N2 C2 N3 -179.5(3) . .
C3 N2 C2 N3 -0.2(4) . .
C1 N2 C3 C4 -91.2(3) . .
C2 N2 C3 C4 89.5(3) . .
C1 N2 C3 C8 87.7(3) . .
C2 N2 C3 C8 -91.5(3) . .
C8 C3 C4 C5 -0.2(4) . .
N2 C3 C4 C5 178.6(3) . .
C8 C3 C4 C10 -179.9(3) . .
N2 C3 C4 C10 -1.0(4) . .
C3 C4 C5 C6 -0.1(5) . .
C10 C4 C5 C6 179.5(3) . .
C4 C5 C6 C7 0.1(5) . .
C5 C6 C7 C8 0.3(5) . .
C6 C7 C8 C3 -0.6(5) . .
C6 C7 C8 C9 -178.8(3) . .
C4 C3 C8 C7 0.6(4) . .
N2 C3 C8 C7 -178.3(3) . .
C4 C3 C8 C9 178.7(3) . .
N2 C3 C8 C9 -0.1(4) . .
C2 N3 C11 C12 -100.9(4) . .
C2 N3 C11 C16 86.4(4) . .
C16 C11 C12 C13 -3.8(5) . .
N3 C11 C12 C13 -176.3(3) . .
C16 C11 C12 C17 175.6(3) . .
N3 C11 C12 C17 3.1(5) . .
C11 C12 C13 C14 1.9(5) . .
C17 C12 C13 C14 -177.5(3) . .
C12 C13 C14 C15 0.5(5) . .
C13 C14 C15 C16 -1.1(5) . .
C14 C15 C16 C11 -0.6(5) . .
C14 C15 C16 C18 178.0(3) . .
C12 C11 C16 C15 3.1(5) . .
N3 C11 C16 C15 175.6(3) . .
C12 C11 C16 C18 -175.6(3) . .
N3 C11 C16 C18 -3.1(5) . .
C25 P4 C19 C20 -171.7(3) . .
C31 P4 C19 C20 -61.5(3) . .
Au1 P4 C19 C20 62.6(3) . .
C25 P4 C19 C24 9.8(3) . .
C31 P4 C19 C24 120.0(2) . .
Au1 P4 C19 C24 -115.8(2) . .
C24 C19 C20 C21 -2.4(5) . .
P4 C19 C20 C21 179.1(3) . .
C19 C20 C21 C22 1.0(5) . .
C20 C21 C22 C23 1.3(5) . .
C21 C22 C23 C24 -2.2(5) . .
C22 C23 C24 C19 0.8(5) . .
C20 C19 C24 C23 1.5(4) . .
P4 C19 C24 C23 180.0(2) . .
C19 P4 C25 C30 -116.1(3) . .
C31 P4 C25 C30 131.0(3) . .
Au1 P4 C25 C30 9.4(3) . .
C19 P4 C25 C26 63.8(3) . .
C31 P4 C25 C26 -49.1(3) . .
Au1 P4 C25 C26 -170.7(2) . .
C30 C25 C26 C27 0.8(5) . .
P4 C25 C26 C27 -179.1(2) . .
C25 C26 C27 C28 -0.6(5) . .
C26 C27 C28 C29 0.4(5) . .
C27 C28 C29 C30 -0.3(5) . .
C26 C25 C30 C29 -0.7(5) . .
P4 C25 C30 C29 179.2(3) . .
C28 C29 C30 C25 0.4(5) . .
C25 P4 C31 C32 106.8(3) . .
C19 P4 C31 C32 -5.6(3) . .
Au1 P4 C31 C32 -130.5(2) . .
C25 P4 C31 C36 -72.3(3) . .
C19 P4 C31 C36 175.3(3) . .
Au1 P4 C31 C36 50.4(3) . .
C36 C31 C32 C33 1.6(5) . .
P4 C31 C32 C33 -177.5(2) . .
C31 C32 C33 C34 0.2(5) . .
C32 C33 C34 C35 -1.3(5) . .
C33 C34 C35 C36 0.6(6) . .
C32 C31 C36 C35 -2.2(5) . .
P4 C31 C36 C35 176.9(3) . .
C34 C35 C36 C31 1.1(6) . .
C1S O1S C1S C2S 7.1(3) 2_655 .
O1S C1S C2S C2S -17.9(7) . 2_655
